data_4332655
loop_
_publ_author_name
'Elsegood, Mark R. J.'
'Smith, Martin B.'
'Staniland, Paul M.'

_publ_section_title
;
 Neutral Molecular Pd6Hexagons Using \k3-P2O-Terdentate Ligands
;
_journal_issue 17
_journal_name_full 'Inorganic Chemistry'
_journal_page_first 6761
_journal_page_last 6770
_journal_paper_doi 10.1021/ic060629o
_journal_volume 45
_journal_year 2006
_chemical_formula_sum 'C223 H188 Cl57 D17 N6 O20 P12 Pd6'
_chemical_formula_weight 6336.72
_chemical_name_systematic
;
 ?
;
_space_group_IT_number 148
_symmetry_cell_setting trigonal
_symmetry_space_group_name_Hall '-R 3'
_symmetry_space_group_name_H-M 'R -3 :H'
_atom_sites_solution_hydrogens geom
_atom_sites_solution_primary direct
_atom_sites_solution_secondary difmap
_audit_creation_method SHELXL-97
_cell_angle_alpha 90.00
_cell_angle_beta 90.00
_cell_angle_gamma 120.00
_cell_formula_units_Z 9
_cell_length_a 50.9328(8)
_cell_length_b 50.9328(8)
_cell_length_c 27.6308(7)
_cell_measurement_reflns_used 36393
_cell_measurement_temperature 150(2)
_cell_measurement_theta_max 28.60
_cell_measurement_theta_min 2.23
_cell_volume 62075(2)
_computing_cell_refinement 'Bruker SAINT'
_computing_data_collection 'Bruker SMART'
_computing_data_reduction 'Bruker SAINT'
_computing_molecular_graphics 'Bruker SHELXTL'
_computing_publication_material 'Bruker SHELXTL and local programs'
_computing_structure_refinement 'Bruker SHELXTL'
_computing_structure_solution 'Bruker SHELXTL'
_diffrn_ambient_temperature 150(2)
_diffrn_measured_fraction_theta_full 1.000
_diffrn_measured_fraction_theta_max 1.000
_diffrn_measurement_device_type 'Bruker SMART 1000 CCD diffractometer'
_diffrn_measurement_method '\w rotation with narrow frames'
_diffrn_radiation_monochromator graphite
_diffrn_radiation_source 'sealed tube'
_diffrn_radiation_type MoK\a
_diffrn_radiation_wavelength 0.71073
_diffrn_reflns_av_R_equivalents 0.0411
_diffrn_reflns_av_sigmaI/netI 0.0333
_diffrn_reflns_limit_h_max 60
_diffrn_reflns_limit_h_min -60
_diffrn_reflns_limit_k_max 60
_diffrn_reflns_limit_k_min -60
_diffrn_reflns_limit_l_max 32
_diffrn_reflns_limit_l_min -32
_diffrn_reflns_number 148201
_diffrn_reflns_theta_full 25.00
_diffrn_reflns_theta_max 25.00
_diffrn_reflns_theta_min 0.80
_diffrn_standards_decay_% 0
_diffrn_standards_number 0
_exptl_absorpt_coefficient_mu 1.061
_exptl_absorpt_correction_T_max 0.800
_exptl_absorpt_correction_T_min 0.728
_exptl_absorpt_correction_type multi-scan
_exptl_absorpt_process_details 'SADABS v2.03, Sheldrick, G.M., (2001)'
_exptl_crystal_colour colourless
_exptl_crystal_density_diffrn 1.526
_exptl_crystal_density_method 'not measured'
_exptl_crystal_description block
_exptl_crystal_F_000 28530
_exptl_crystal_size_max 0.32
_exptl_crystal_size_mid 0.23
_exptl_crystal_size_min 0.22
_refine_diff_density_max 1.534
_refine_diff_density_min -0.898
_refine_diff_density_rms 0.096
_refine_ls_extinction_method none
_refine_ls_goodness_of_fit_ref 1.098
_refine_ls_hydrogen_treatment constr
_refine_ls_matrix_type full
_refine_ls_number_parameters 1227
_refine_ls_number_reflns 24302
_refine_ls_number_restraints 38
_refine_ls_restrained_S_all 1.100
_refine_ls_R_factor_all 0.0695
_refine_ls_R_factor_gt 0.0511
_refine_ls_shift/su_max 0.002
_refine_ls_shift/su_mean 0.000
_refine_ls_structure_factor_coef Fsqd
_refine_ls_weighting_details 'calc w=1/[\s^2^(Fo^2^)+(0.0999P)^2^+0.0000P] where P=(Fo^2^+2Fc^2^)/3'
_refine_ls_weighting_scheme calc
_refine_ls_wR_factor_gt 0.1486
_refine_ls_wR_factor_ref 0.1604
_reflns_number_gt 17161
_reflns_number_total 24302
_reflns_threshold_expression I>2\s(I)
_cod_data_source_file ic060629osup1.cif
_cod_data_source_block 7
_cod_original_sg_symbol_H-M R-3
_cod_database_code 4332655

loop_
_symmetry_equiv_pos_as_xyz
'x, y, z'
'-y, x-y, z'
'-x+y, -x, z'
'x+2/3, y+1/3, z+1/3'
'-y+2/3, x-y+1/3, z+1/3'
'-x+y+2/3, -x+1/3, z+1/3'
'x+1/3, y+2/3, z+2/3'
'-y+1/3, x-y+2/3, z+2/3'
'-x+y+1/3, -x+2/3, z+2/3'
'-x, -y, -z'
'y, -x+y, -z'
'x-y, x, -z'
'-x+2/3, -y+1/3, -z+1/3'
'y+2/3, -x+y+1/3, -z+1/3'
'x-y+2/3, x+1/3, -z+1/3'
'-x+1/3, -y+2/3, -z+2/3'
'y+1/3, -x+y+2/3, -z+2/3'
'x-y+1/3, x+2/3, -z+2/3'

loop_
_atom_site_label
_atom_site_type_symbol
_atom_site_fract_x
_atom_site_fract_y
_atom_site_fract_z
_atom_site_U_iso_or_equiv
_atom_site_adp_type
_atom_site_occupancy
_atom_site_symmetry_multiplicity
_atom_site_calc_flag
_atom_site_refinement_flags
Pd1 Pd 0.817663(7) 0.068790(8) 0.830437(12) 0.04451(10) Uani 1 1 d .
P1 P 0.86530(3) 0.10589(3) 0.84173(4) 0.0465(3) Uani 1 1 d .
P2 P 0.83106(3) 0.03474(3) 0.80819(4) 0.0474(3) Uani 1 1 d .
Cl1 Cl 0.80045(3) 0.10241(3) 0.84790(6) 0.0708(4) Uani 1 1 d .
C1 C 0.89546(10) 0.10189(10) 0.81248(17) 0.0510(11) Uani 1 1 d .
H1A H 0.8966 0.1074 0.7779 0.061 Uiso 1 1 calc R
H1B H 0.9151 0.1162 0.8276 0.061 Uiso 1 1 calc R
C2 C 0.86865(10) 0.05087(10) 0.78090(15) 0.0493(10) Uani 1 1 d .
H2A H 0.8729 0.0345 0.7721 0.059 Uiso 1 1 calc R
H2B H 0.8697 0.0622 0.7512 0.059 Uiso 1 1 calc R
N1 N 0.89063(8) 0.07113(8) 0.81631(13) 0.0492(9) Uani 1 1 d .
C3 C 0.91785(10) 0.06930(11) 0.81978(17) 0.0548(12) Uani 1 1 d .
C4 C 0.93517(10) 0.06980(11) 0.77970(17) 0.0524(11) Uani 1 1 d .
C5 C 0.96031(13) 0.06619(13) 0.7879(2) 0.0760(16) Uani 1 1 d .
H5 H 0.9721 0.0662 0.7612 0.091 Uiso 1 1 calc R
C6 C 0.96810(15) 0.06266(17) 0.8334(3) 0.098(2) Uani 1 1 d .
H6 H 0.9855 0.0606 0.8382 0.118 Uiso 1 1 calc R
C7 C 0.95091(15) 0.06194(17) 0.8735(2) 0.097(2) Uani 1 1 d .
H7 H 0.9570 0.0601 0.9052 0.116 Uiso 1 1 calc R
C8 C 0.92533(13) 0.06396(14) 0.8667(2) 0.0759(16) Uani 1 1 d .
C9 C 0.92879(10) 0.07646(11) 0.72971(18) 0.0536(11) Uani 1 1 d .
O1 O 0.92732(6) 0.10084(6) 0.72831(10) 0.0472(7) Uani 1 1 d .
O2 O 0.92672(8) 0.06033(8) 0.69502(13) 0.0645(9) Uani 1 1 d .
O3 O 0.90849(10) 0.06199(10) 0.90518(13) 0.0903(13) Uani 1 1 d .
H3 H 0.8936 0.0636 0.8962 0.136 Uiso 1 1 calc R
C10 C 0.87409(12) 0.10949(12) 0.90596(18) 0.0627(13) Uani 1 1 d .
C11 C 0.90352(16) 0.12572(17) 0.9224(2) 0.100(2) Uani 1 1 d .
H11 H 0.9198 0.1363 0.9003 0.120 Uiso 1 1 calc R
C12 C 0.9093(2) 0.1265(2) 0.9724(3) 0.134(3) Uani 1 1 d .
H12 H 0.9297 0.1380 0.9829 0.161 Uiso 1 1 calc R
C13 C 0.8888(3) 0.1127(3) 1.0046(3) 0.154(4) Uani 1 1 d .
H13 H 0.8937 0.1133 1.0379 0.185 Uiso 1 1 calc R
C14 C 0.8595(3) 0.0970(3) 0.9887(3) 0.156(4) Uani 1 1 d .
H14 H 0.8437 0.0872 1.0118 0.187 Uiso 1 1 calc R
C15 C 0.85160(17) 0.09476(18) 0.9387(2) 0.101(2) Uani 1 1 d .
H15 H 0.8311 0.0832 0.9286 0.121 Uiso 1 1 calc R
C16 C 0.87471(9) 0.14325(10) 0.82085(16) 0.0488(10) Uani 1 1 d .
C17 C 0.87922(12) 0.16613(11) 0.8518(2) 0.0670(14) Uani 1 1 d .
H17 H 0.8766 0.1625 0.8857 0.080 Uiso 1 1 calc R
C18 C 0.88767(13) 0.19494(13) 0.8335(3) 0.0799(17) Uani 1 1 d .
H18 H 0.8904 0.2106 0.8550 0.096 Uiso 1 1 calc R
C19 C 0.89212(12) 0.20066(13) 0.7848(3) 0.0792(17) Uani 1 1 d .
H19 H 0.8987 0.2205 0.7730 0.095 Uiso 1 1 calc R
C20 C 0.88722(11) 0.17815(12) 0.7531(2) 0.0674(14) Uani 1 1 d .
H20 H 0.8900 0.1822 0.7193 0.081 Uiso 1 1 calc R
C21 C 0.87813(11) 0.14922(11) 0.77033(18) 0.0578(12) Uani 1 1 d .
H21 H 0.8742 0.1334 0.7482 0.069 Uiso 1 1 calc R
C22 C 0.80533(10) 0.01025(10) 0.76230(16) 0.0501(11) Uani 1 1 d .
C23 C 0.80564(10) 0.02216(11) 0.71672(17) 0.0541(11) Uani 1 1 d .
H23 H 0.8201 0.0427 0.7098 0.065 Uiso 1 1 calc R
C24 C 0.78517(12) 0.00442(13) 0.68151(18) 0.0650(14) Uani 1 1 d .
H24 H 0.7857 0.0127 0.6504 0.078 Uiso 1 1 calc R
C25 C 0.76407(12) -0.02514(14) 0.6915(2) 0.0737(15) Uani 1 1 d .
H25 H 0.7502 -0.0374 0.6671 0.088 Uiso 1 1 calc R
C26 C 0.76279(13) -0.03735(13) 0.7367(2) 0.0806(17) Uani 1 1 d .
H26 H 0.7480 -0.0578 0.7434 0.097 Uiso 1 1 calc R
C27 C 0.78303(12) -0.01968(12) 0.77179(19) 0.0673(14) Uani 1 1 d .
H27 H 0.7818 -0.0280 0.8031 0.081 Uiso 1 1 calc R
C28 C 0.83191(10) 0.01112(11) 0.85669(17) 0.0558(12) Uani 1 1 d .
C29 C 0.84228(18) -0.00905(15) 0.8474(2) 0.103(2) Uani 1 1 d .
H29 H 0.8481 -0.0113 0.8157 0.124 Uiso 1 1 calc R
C30 C 0.8439(2) -0.02608(19) 0.8869(4) 0.138(3) Uani 1 1 d .
H30 H 0.8514 -0.0395 0.8814 0.165 Uiso 1 1 calc R
C31 C 0.83523(18) -0.02377(19) 0.9308(3) 0.112(3) Uani 1 1 d .
H31 H 0.8368 -0.0353 0.9566 0.134 Uiso 1 1 calc R
C32 C 0.82443(17) -0.0055(2) 0.9391(2) 0.115(3) Uani 1 1 d .
H32 H 0.8175 -0.0048 0.9707 0.138 Uiso 1 1 calc R
C33 C 0.82283(13) 0.01310(15) 0.9023(2) 0.0800(17) Uani 1 1 d .
H33 H 0.8156 0.0266 0.9094 0.096 Uiso 1 1 calc R
Pd2 Pd 0.699997(7) 0.069902(7) 0.719431(11) 0.03748(10) Uani 1 1 d .
P3 P 0.69241(2) 0.05288(2) 0.79586(4) 0.0387(2) Uani 1 1 d .
P4 P 0.72047(2) 0.04210(2) 0.69610(4) 0.0396(2) Uani 1 1 d .
Cl2 Cl 0.71111(3) 0.09387(3) 0.64364(4) 0.0521(3) Uani 1 1 d .
C34 C 0.71774(9) 0.03999(9) 0.81727(14) 0.0420(9) Uani 1 1 d .
H34A H 0.7391 0.0566 0.8155 0.050 Uiso 1 1 calc R
H34B H 0.7130 0.0330 0.8512 0.050 Uiso 1 1 calc R
C35 C 0.73339(9) 0.02534(9) 0.74316(14) 0.0428(9) Uani 1 1 d .
H35A H 0.7346 0.0081 0.7291 0.051 Uiso 1 1 calc R
H35B H 0.7540 0.0407 0.7539 0.051 Uiso 1 1 calc R
N2 N 0.71294(7) 0.01470(7) 0.78530(12) 0.0423(8) Uani 1 1 d .
C36 C 0.71033(10) -0.01178(10) 0.80952(16) 0.0473(10) Uani 1 1 d .
C37 C 0.73015(10) -0.01099(10) 0.84528(17) 0.0522(11) Uani 1 1 d .
C38 C 0.72422(13) -0.03758(12) 0.8678(2) 0.0711(15) Uani 1 1 d .
H38 H 0.7372 -0.0371 0.8930 0.085 Uiso 1 1 calc R
C39 C 0.69940(15) -0.06504(13) 0.8538(3) 0.0884(19) Uani 1 1 d .
H39 H 0.6960 -0.0833 0.8688 0.106 Uiso 1 1 calc R
C40 C 0.68007(14) -0.06608(12) 0.8192(2) 0.0832(17) Uani 1 1 d .
H40 H 0.6632 -0.0849 0.8099 0.100 Uiso 1 1 calc R
C41 C 0.68519(12) -0.03926(11) 0.7972(2) 0.0640(13) Uani 1 1 d .
C42 C 0.75918(10) 0.01746(11) 0.85809(17) 0.0491(11) Uani 1 1 d .
O4 O 0.77375(6) 0.03358(7) 0.82137(10) 0.0491(7) Uani 1 1 d .
O5 O 0.76794(7) 0.02311(8) 0.90029(12) 0.0608(8) Uani 1 1 d .
O6 O 0.66506(8) -0.04096(8) 0.76423(15) 0.0773(10) Uani 1 1 d .
H6A H 0.6664 -0.0239 0.7613 0.116 Uiso 1 1 calc R
C43 C 0.69855(9) 0.08341(9) 0.83712(14) 0.0420(9) Uani 1 1 d .
C44 C 0.72783(10) 0.10549(10) 0.84959(16) 0.0518(11) Uani 1 1 d .
H44 H 0.7447 0.1042 0.8381 0.062 Uiso 1 1 calc R
C45 C 0.73217(12) 0.12935(11) 0.87880(16) 0.0590(12) Uani 1 1 d .
H45 H 0.7521 0.1444 0.8877 0.071 Uiso 1 1 calc R
C46 C 0.70802(12) 0.13144(11) 0.89501(16) 0.0571(12) Uani 1 1 d .
H46 H 0.7112 0.1479 0.9151 0.069 Uiso 1 1 calc R
C47 C 0.67865(11) 0.10955(11) 0.88234(15) 0.0538(11) Uani 1 1 d .
H47 H 0.6619 0.1112 0.8932 0.065 Uiso 1 1 calc R
C48 C 0.67417(10) 0.08580(10) 0.85437(15) 0.0472(10) Uani 1 1 d .
H48 H 0.6541 0.0706 0.8464 0.057 Uiso 1 1 calc R
C49 C 0.65521(9) 0.02145(9) 0.80904(15) 0.0422(9) Uani 1 1 d .
C50 C 0.64873(10) 0.00858(10) 0.85503(16) 0.0532(11) Uani 1 1 d .
H50 H 0.6637 0.0168 0.8797 0.064 Uiso 1 1 calc R
C51 C 0.62020(11) -0.01638(11) 0.86502(19) 0.0655(14) Uani 1 1 d .
H51 H 0.6157 -0.0253 0.8963 0.079 Uiso 1 1 calc R
C52 C 0.59905(12) -0.02771(12) 0.8291(2) 0.0723(15) Uani 1 1 d .
H52 H 0.5798 -0.0448 0.8356 0.087 Uiso 1 1 calc R
C53 C 0.60494(11) -0.01488(12) 0.7831(2) 0.0694(14) Uani 1 1 d .
H53 H 0.5898 -0.0230 0.7588 0.083 Uiso 1 1 calc R
C54 C 0.63276(10) 0.00951(10) 0.77337(18) 0.0546(11) Uani 1 1 d .
H54 H 0.6369 0.0184 0.7421 0.066 Uiso 1 1 calc R
C55 C 0.75505(9) 0.06114(9) 0.66083(14) 0.0406(9) Uani 1 1 d .
C56 C 0.78102(10) 0.08360(10) 0.68349(16) 0.0504(11) Uani 1 1 d .
H56 H 0.7800 0.0893 0.7159 0.061 Uiso 1 1 calc R
C57 C 0.80843(10) 0.09767(10) 0.65868(17) 0.0526(11) Uani 1 1 d .
H57 H 0.8261 0.1132 0.6740 0.063 Uiso 1 1 calc R
C58 C 0.81007(10) 0.08929(10) 0.61223(16) 0.0509(11) Uani 1 1 d .
H58 H 0.8290 0.0985 0.5958 0.061 Uiso 1 1 calc R
C59 C 0.78454(10) 0.06778(10) 0.58955(16) 0.0521(11) Uani 1 1 d .
H59 H 0.7857 0.0625 0.5570 0.063 Uiso 1 1 calc R
C60 C 0.75681(10) 0.05349(10) 0.61332(16) 0.0489(10) Uani 1 1 d .
H60 H 0.7392 0.0386 0.5971 0.059 Uiso 1 1 calc R
C61 C 0.69201(9) 0.01013(10) 0.66135(15) 0.0470(10) Uani 1 1 d .
C62 C 0.69646(12) -0.01380(10) 0.64944(17) 0.0596(12) Uani 1 1 d .
H62 H 0.7153 -0.0126 0.6565 0.072 Uiso 1 1 calc R
C63 C 0.67396(15) -0.03910(11) 0.62760(19) 0.0737(16) Uani 1 1 d .
H63 H 0.6774 -0.0553 0.6194 0.088 Uiso 1 1 calc R
C64 C 0.64624(14) -0.04155(14) 0.61724(19) 0.0835(19) Uani 1 1 d .
H64 H 0.6303 -0.0596 0.6033 0.100 Uiso 1 1 calc R
C65 C 0.64201(12) -0.01683(14) 0.62774(18) 0.0729(16) Uani 1 1 d .
H65 H 0.6235 -0.0177 0.6196 0.088 Uiso 1 1 calc R
C66 C 0.66484(10) 0.00850(11) 0.64986(16) 0.0559(12) Uani 1 1 d .
H66 H 0.6619 0.0251 0.6573 0.067 Uiso 1 1 calc R
Pd3 Pd 0.739894(7) 0.213142(7) 0.670767(11) 0.04029(10) Uani 1 1 d .
P5 P 0.69157(2) 0.18025(3) 0.65344(4) 0.0433(3) Uani 1 1 d .
P6 P 0.73773(2) 0.19306(2) 0.74358(4) 0.0391(2) Uani 1 1 d .
Cl3 Cl 0.79207(2) 0.24630(3) 0.67885(4) 0.0571(3) Uani 1 1 d .
C67 C 0.67443(9) 0.14343(10) 0.68425(15) 0.0464(10) Uani 1 1 d .
H67A H 0.6529 0.1308 0.6746 0.056 Uiso 1 1 calc R
H67B H 0.6853 0.1326 0.6756 0.056 Uiso 1 1 calc R
C68 C 0.70596(9) 0.15515(9) 0.75607(15) 0.0428(9) Uani 1 1 d .
H68A H 0.7107 0.1400 0.7426 0.051 Uiso 1 1 calc R
H68B H 0.7038 0.1522 0.7916 0.051 Uiso 1 1 calc R
N3 N 0.67662(7) 0.14929(7) 0.73598(11) 0.0408(8) Uani 1 1 d .
C69 C 0.65008(9) 0.12865(10) 0.76310(15) 0.0458(10) Uani 1 1 d .
C70 C 0.63564(9) 0.09712(10) 0.75806(16) 0.0481(10) Uani 1 1 d .
C71 C 0.60849(10) 0.07867(11) 0.78322(17) 0.0555(12) Uani 1 1 d .
H71 H 0.5980 0.0573 0.7789 0.067 Uiso 1 1 calc R
C72 C 0.59726(11) 0.09207(12) 0.81438(18) 0.0604(13) Uani 1 1 d .
H72 H 0.5793 0.0796 0.8323 0.072 Uiso 1 1 calc R
C73 C 0.61129(11) 0.12271(13) 0.82002(18) 0.0627(13) Uani 1 1 d .
H73 H 0.6033 0.1314 0.8417 0.075 Uiso 1 1 calc R
C74 C 0.63782(10) 0.14140(11) 0.79325(16) 0.0524(11) Uani 1 1 d .
C75 C 0.64886(10) 0.08093(10) 0.73048(15) 0.0450(10) Uani 1 1 d .
O7 O 0.67733(6) 0.09191(6) 0.74101(9) 0.0413(6) Uani 1 1 d .
O8 O 0.63336(7) 0.05944(7) 0.70382(12) 0.0620(8) Uani 1 1 d .
O9 O 0.65104(8) 0.17210(8) 0.79736(13) 0.0659(9) Uani 1 1 d .
H9 H 0.6633 0.1804 0.7745 0.099 Uiso 1 1 calc R
C76 C 0.68941(10) 0.17118(10) 0.58926(15) 0.0476(10) Uani 1 1 d .
C77 C 0.70208(11) 0.15444(11) 0.57428(17) 0.0597(12) Uani 1 1 d .
H77 H 0.7103 0.1466 0.5971 0.072 Uiso 1 1 calc R
C78 C 0.70273(13) 0.14899(12) 0.52447(19) 0.0737(15) Uani 1 1 d .
H78 H 0.7112 0.1372 0.5135 0.088 Uiso 1 1 calc R
C79 C 0.69081(14) 0.16102(14) 0.4912(2) 0.0810(17) Uani 1 1 d .
H79 H 0.6912 0.1574 0.4576 0.097 Uiso 1 1 calc R
C80 C 0.67880(14) 0.17770(14) 0.50687(19) 0.0789(16) Uani 1 1 d .
H80 H 0.6709 0.1858 0.4839 0.095 Uiso 1 1 calc R
C81 C 0.67768(11) 0.18351(12) 0.55616(17) 0.0623(13) Uani 1 1 d .
H81 H 0.6692 0.1954 0.5668 0.075 Uiso 1 1 calc R
C82 C 0.66591(10) 0.19446(12) 0.66624(16) 0.0532(12) Uani 1 1 d .
C83 C 0.67701(12) 0.22353(13) 0.68437(18) 0.0662(14) Uani 1 1 d .
H83 H 0.6981 0.2362 0.6899 0.079 Uiso 1 1 calc R
C84 C 0.65732(17) 0.23378(16) 0.6943(2) 0.092(2) Uani 1 1 d .
H84 H 0.6652 0.2537 0.7069 0.110 Uiso 1 1 calc R
C85 C 0.62738(19) 0.2168(2) 0.6867(3) 0.104(3) Uani 1 1 d .
H85 H 0.6143 0.2246 0.6937 0.125 Uiso 1 1 calc R
C86 C 0.61563(15) 0.1874(2) 0.6686(3) 0.107(3) Uani 1 1 d .
H86 H 0.5944 0.1750 0.6636 0.128 Uiso 1 1 calc R
C87 C 0.63491(12) 0.17622(15) 0.6578(2) 0.0808(17) Uani 1 1 d .
H87 H 0.6270 0.1564 0.6449 0.097 Uiso 1 1 calc R
C88 C 0.76805(9) 0.18497(9) 0.75711(15) 0.0440(10) Uani 1 1 d .
C89 C 0.77453(11) 0.16943(12) 0.7223(2) 0.0660(14) Uani 1 1 d .
H89 H 0.7648 0.1656 0.6917 0.079 Uiso 1 1 calc R
C90 C 0.79442(12) 0.15953(13) 0.7306(2) 0.0737(15) Uani 1 1 d .
H90 H 0.7986 0.1490 0.7062 0.088 Uiso 1 1 calc R
C91 C 0.80847(11) 0.16515(11) 0.7753(2) 0.0676(14) Uani 1 1 d .
H91 H 0.8221 0.1579 0.7819 0.081 Uiso 1 1 calc R
C92 C 0.80301(11) 0.18105(12) 0.8103(2) 0.0652(14) Uani 1 1 d .
H92 H 0.8129 0.1851 0.8408 0.078 Uiso 1 1 calc R
C93 C 0.78279(9) 0.19108(10) 0.80039(16) 0.0494(11) Uani 1 1 d .
H93 H 0.7792 0.2024 0.8241 0.059 Uiso 1 1 calc R
C94 C 0.73708(9) 0.21810(10) 0.78983(15) 0.0454(10) Uani 1 1 d .
C95 C 0.72856(12) 0.20871(12) 0.83672(17) 0.0634(13) Uani 1 1 d .
H95 H 0.7220 0.1883 0.8455 0.076 Uiso 1 1 calc R
C96 C 0.72940(13) 0.22868(13) 0.87112(18) 0.0743(15) Uani 1 1 d .
H96 H 0.7235 0.2220 0.9035 0.089 Uiso 1 1 calc R
C97 C 0.73867(13) 0.25808(13) 0.8591(2) 0.0731(15) Uani 1 1 d .
H97 H 0.7393 0.2718 0.8830 0.088 Uiso 1 1 calc R
C98 C 0.74691(12) 0.26759(11) 0.8130(2) 0.0650(13) Uani 1 1 d .
H98 H 0.7531 0.2880 0.8046 0.078 Uiso 1 1 calc R
C99 C 0.74636(10) 0.24798(10) 0.77778(18) 0.0549(11) Uani 1 1 d .
H99 H 0.7523 0.2549 0.7455 0.066 Uiso 1 1 calc R
C100 C 0.65570(13) 0.19165(13) 0.9727(2) 0.0800(16) Uani 1 1 d .
H100 H 0.6352 0.1817 0.9881 0.096 Uiso 1 1 calc R
Cl4 Cl 0.68261(4) 0.19772(5) 1.01733(7) 0.1146(6) Uani 1 1 d .
Cl5 Cl 0.66305(4) 0.22647(4) 0.94765(7) 0.0990(5) Uani 1 1 d .
Cl6 Cl 0.65572(4) 0.16781(4) 0.92701(7) 0.0968(5) Uani 1 1 d .
C101 C 0.6004(4) -0.1147(4) 0.9234(11) 0.365(16) Uani 1 1 d .
H101 H 0.6013 -0.1050 0.9553 0.438 Uiso 1 1 calc R
Cl7 Cl 0.6291(2) -0.1225(3) 0.9238(4) 0.584(9) Uani 1 1 d .
Cl8 Cl 0.6065(2) -0.0910(2) 0.8857(3) 0.424(5) Uani 1 1 d .
Cl9 Cl 0.5732(2) -0.14525(16) 0.9255(3) 0.450(6) Uani 1 1 d .
C102 C 0.5933(5) -0.1115(4) 0.7265(10) 0.370(13) Uani 1 1 d DU
H10A H 0.5864 -0.1230 0.7568 0.555 Uiso 1 1 calc R
H10B H 0.6135 -0.0939 0.7313 0.555 Uiso 1 1 calc R
H10C H 0.5942 -0.1245 0.7011 0.555 Uiso 1 1 calc R
C103 C 0.5717(5) -0.1011(4) 0.7119(7) 0.286(9) Uani 1 1 d DU
H10D H 0.5639 -0.1015 0.7448 0.343 Uiso 1 1 calc R
H10E H 0.5562 -0.1207 0.6978 0.343 Uiso 1 1 calc R
O10 O 0.5600(3) -0.0819(4) 0.6890(6) 0.324(7) Uani 1 1 d DU
C104 C 0.5472(5) -0.0615(4) 0.6771(7) 0.305(9) Uani 1 1 d DU
H10F H 0.5370 -0.0714 0.6464 0.366 Uiso 1 1 calc R
H10G H 0.5305 -0.0700 0.7010 0.366 Uiso 1 1 calc R
C105 C 0.5483(7) -0.0318(5) 0.6689(10) 0.457(17) Uani 1 1 d DU
H10H H 0.5277 -0.0351 0.6677 0.685 Uiso 1 1 calc R
H10I H 0.5586 -0.0230 0.6381 0.685 Uiso 1 1 calc R
H10J H 0.5595 -0.0178 0.6954 0.685 Uiso 1 1 calc R

loop_
_atom_site_aniso_label
_atom_site_aniso_U_11
_atom_site_aniso_U_22
_atom_site_aniso_U_33
_atom_site_aniso_U_23
_atom_site_aniso_U_13
_atom_site_aniso_U_12
Pd1 0.03982(19) 0.0493(2) 0.0448(2) 0.00805(15) 0.00331(14) 0.02262(16)
P1 0.0439(6) 0.0506(7) 0.0445(6) 0.0039(5) -0.0006(5) 0.0233(5)
P2 0.0468(6) 0.0484(7) 0.0461(6) 0.0082(5) 0.0061(5) 0.0232(5)
Cl1 0.0498(7) 0.0592(7) 0.1091(11) 0.0032(7) 0.0076(7) 0.0315(6)
C1 0.040(2) 0.052(3) 0.058(3) 0.009(2) -0.001(2) 0.020(2)
C2 0.049(3) 0.055(3) 0.047(2) 0.007(2) 0.006(2) 0.028(2)
N1 0.045(2) 0.053(2) 0.051(2) 0.0106(17) 0.0002(17) 0.0253(18)
C3 0.044(2) 0.063(3) 0.060(3) 0.016(2) 0.001(2) 0.028(2)
C4 0.049(3) 0.058(3) 0.057(3) 0.013(2) 0.003(2) 0.032(2)
C5 0.069(4) 0.097(4) 0.078(4) 0.024(3) 0.006(3) 0.053(3)
C6 0.080(4) 0.142(6) 0.100(5) 0.031(4) 0.001(4) 0.076(5)
C7 0.087(4) 0.148(6) 0.077(4) 0.034(4) -0.004(3) 0.075(5)
C8 0.077(4) 0.103(4) 0.066(3) 0.023(3) 0.002(3) 0.059(4)
C9 0.045(3) 0.062(3) 0.059(3) 0.013(2) 0.005(2) 0.031(2)
O1 0.0494(17) 0.0468(17) 0.0484(17) 0.0089(13) 0.0042(13) 0.0262(14)
O2 0.074(2) 0.069(2) 0.066(2) 0.0028(18) -0.0009(18) 0.047(2)
O3 0.103(3) 0.146(4) 0.050(2) 0.031(2) 0.007(2) 0.083(3)
C10 0.072(3) 0.068(3) 0.050(3) 0.001(2) -0.004(3) 0.036(3)
C11 0.086(5) 0.138(6) 0.063(4) -0.001(4) -0.022(3) 0.047(4)
C12 0.148(8) 0.169(9) 0.095(6) -0.027(6) -0.066(6) 0.087(7)
C13 0.182(11) 0.200(11) 0.058(5) -0.003(6) -0.025(6) 0.078(9)
C14 0.200(11) 0.202(11) 0.053(5) 0.019(5) 0.028(6) 0.091(9)
C15 0.102(5) 0.140(6) 0.053(4) 0.006(4) 0.004(3) 0.054(5)
C16 0.035(2) 0.047(2) 0.056(3) 0.002(2) 0.0016(19) 0.014(2)
C17 0.068(3) 0.057(3) 0.071(3) -0.008(3) -0.007(3) 0.027(3)
C18 0.073(4) 0.057(3) 0.109(5) -0.014(3) -0.016(3) 0.032(3)
C19 0.059(3) 0.058(3) 0.123(5) 0.022(4) 0.004(3) 0.031(3)
C20 0.059(3) 0.066(3) 0.083(4) 0.016(3) 0.008(3) 0.036(3)
C21 0.057(3) 0.063(3) 0.059(3) 0.005(2) 0.010(2) 0.034(3)
C22 0.045(2) 0.053(3) 0.051(3) 0.002(2) 0.010(2) 0.023(2)
C23 0.044(3) 0.064(3) 0.059(3) 0.003(2) 0.004(2) 0.031(2)
C24 0.059(3) 0.092(4) 0.056(3) -0.007(3) 0.002(2) 0.047(3)
C25 0.061(3) 0.088(4) 0.069(4) -0.026(3) -0.007(3) 0.035(3)
C26 0.067(4) 0.061(3) 0.086(4) -0.020(3) -0.003(3) 0.012(3)
C27 0.068(3) 0.061(3) 0.059(3) 0.007(3) 0.008(3) 0.022(3)
C28 0.050(3) 0.059(3) 0.057(3) 0.020(2) 0.009(2) 0.026(2)
C29 0.162(7) 0.098(5) 0.091(5) 0.041(4) 0.042(4) 0.096(5)
C30 0.204(10) 0.122(7) 0.151(8) 0.052(6) 0.029(7) 0.130(7)
C31 0.127(6) 0.144(7) 0.100(6) 0.071(5) 0.048(5) 0.094(6)
C32 0.128(6) 0.186(8) 0.077(4) 0.064(5) 0.043(4) 0.112(6)
C33 0.080(4) 0.116(5) 0.067(4) 0.036(3) 0.021(3) 0.066(4)
Pd2 0.03520(17) 0.03914(18) 0.03676(17) 0.00040(13) 0.00337(12) 0.01759(14)
P3 0.0347(5) 0.0411(6) 0.0387(6) 0.0017(4) 0.0047(4) 0.0177(5)
P4 0.0376(6) 0.0401(6) 0.0391(6) -0.0024(4) 0.0034(4) 0.0179(5)
Cl2 0.0647(7) 0.0569(7) 0.0413(6) 0.0082(5) 0.0103(5) 0.0354(6)
C34 0.046(2) 0.046(2) 0.034(2) 0.0038(18) 0.0030(17) 0.023(2)
C35 0.042(2) 0.045(2) 0.043(2) 0.0016(18) 0.0063(18) 0.023(2)
N2 0.0403(19) 0.0425(19) 0.0432(19) 0.0029(15) 0.0050(15) 0.0200(16)
C36 0.045(2) 0.048(3) 0.054(3) 0.005(2) 0.010(2) 0.027(2)
C37 0.052(3) 0.053(3) 0.057(3) 0.013(2) 0.016(2) 0.030(2)
C38 0.070(3) 0.064(3) 0.084(4) 0.025(3) 0.012(3) 0.037(3)
C39 0.091(5) 0.052(3) 0.117(5) 0.036(3) 0.023(4) 0.031(3)
C40 0.075(4) 0.049(3) 0.109(5) 0.015(3) 0.010(4) 0.019(3)
C41 0.058(3) 0.054(3) 0.071(3) 0.011(3) 0.012(3) 0.021(3)
C42 0.044(2) 0.066(3) 0.050(3) 0.008(2) 0.004(2) 0.038(2)
O4 0.0403(16) 0.0546(18) 0.0491(18) 0.0120(14) 0.0071(13) 0.0212(14)
O5 0.0514(19) 0.078(2) 0.053(2) 0.0146(17) 0.0076(15) 0.0320(18)
O6 0.060(2) 0.050(2) 0.097(3) 0.005(2) -0.009(2) 0.0094(18)
C43 0.043(2) 0.049(2) 0.037(2) 0.0029(18) 0.0060(18) 0.025(2)
C44 0.049(3) 0.048(3) 0.054(3) -0.001(2) 0.006(2) 0.020(2)
C45 0.067(3) 0.056(3) 0.046(3) -0.001(2) 0.000(2) 0.025(3)
C46 0.085(4) 0.049(3) 0.038(2) 0.002(2) 0.009(2) 0.034(3)
C47 0.064(3) 0.059(3) 0.043(2) 0.000(2) 0.009(2) 0.034(3)
C48 0.051(3) 0.053(3) 0.040(2) 0.002(2) 0.0062(19) 0.028(2)
C49 0.038(2) 0.043(2) 0.046(2) 0.0006(19) 0.0100(18) 0.0200(19)
C50 0.048(3) 0.051(3) 0.052(3) 0.007(2) 0.013(2) 0.018(2)
C51 0.060(3) 0.059(3) 0.065(3) 0.013(3) 0.022(3) 0.019(3)
C52 0.049(3) 0.058(3) 0.086(4) 0.002(3) 0.015(3) 0.009(2)
C53 0.043(3) 0.065(3) 0.080(4) -0.003(3) -0.003(3) 0.011(2)
C54 0.039(2) 0.056(3) 0.060(3) 0.004(2) 0.006(2) 0.017(2)
C55 0.039(2) 0.046(2) 0.041(2) -0.0013(18) 0.0035(18) 0.0247(19)
C56 0.044(2) 0.054(3) 0.043(2) -0.004(2) 0.0070(19) 0.016(2)
C57 0.035(2) 0.053(3) 0.057(3) 0.000(2) -0.002(2) 0.012(2)
C58 0.043(2) 0.057(3) 0.054(3) 0.009(2) 0.011(2) 0.026(2)
C59 0.056(3) 0.055(3) 0.046(3) 0.004(2) 0.014(2) 0.028(2)
C60 0.048(3) 0.047(2) 0.050(3) 0.000(2) 0.007(2) 0.022(2)
C61 0.043(2) 0.045(2) 0.044(2) -0.0002(19) 0.0043(19) 0.016(2)
C62 0.068(3) 0.050(3) 0.055(3) -0.011(2) 0.000(2) 0.026(3)
C63 0.106(5) 0.046(3) 0.060(3) -0.012(2) -0.006(3) 0.031(3)
C64 0.072(4) 0.073(4) 0.049(3) -0.005(3) 0.000(3) -0.007(3)
C65 0.052(3) 0.087(4) 0.055(3) -0.014(3) 0.000(2) 0.016(3)
C66 0.041(2) 0.067(3) 0.045(3) -0.010(2) 0.001(2) 0.016(2)
Pd3 0.03629(18) 0.04514(19) 0.04040(18) 0.00622(14) 0.00395(13) 0.02107(15)
P5 0.0385(6) 0.0528(7) 0.0400(6) 0.0051(5) 0.0020(5) 0.0239(5)
P6 0.0367(5) 0.0418(6) 0.0389(6) 0.0024(4) 0.0012(4) 0.0197(5)
Cl3 0.0388(6) 0.0597(7) 0.0659(7) 0.0162(6) 0.0049(5) 0.0194(5)
C67 0.038(2) 0.050(3) 0.046(2) 0.005(2) -0.0007(18) 0.018(2)
C68 0.042(2) 0.044(2) 0.043(2) 0.0039(18) 0.0007(18) 0.0227(19)
N3 0.0338(17) 0.048(2) 0.0391(18) 0.0066(15) 0.0038(14) 0.0196(16)
C69 0.038(2) 0.061(3) 0.042(2) 0.013(2) 0.0086(18) 0.027(2)
C70 0.038(2) 0.058(3) 0.053(3) 0.011(2) 0.0034(19) 0.027(2)
C71 0.044(3) 0.062(3) 0.061(3) 0.020(2) 0.009(2) 0.027(2)
C72 0.053(3) 0.071(3) 0.065(3) 0.023(3) 0.023(2) 0.037(3)
C73 0.059(3) 0.082(4) 0.062(3) 0.014(3) 0.026(2) 0.047(3)
C74 0.053(3) 0.060(3) 0.051(3) 0.005(2) 0.006(2) 0.034(2)
C75 0.043(2) 0.054(3) 0.040(2) 0.008(2) 0.0044(19) 0.025(2)
O7 0.0371(15) 0.0462(16) 0.0431(15) -0.0003(12) 0.0035(12) 0.0228(13)
O8 0.0494(19) 0.060(2) 0.072(2) -0.0102(18) -0.0075(16) 0.0243(17)
O9 0.067(2) 0.066(2) 0.073(2) 0.0069(17) 0.0241(18) 0.0396(19)
C76 0.044(2) 0.049(3) 0.039(2) -0.0018(19) 0.0036(19) 0.016(2)
C77 0.058(3) 0.054(3) 0.055(3) 0.005(2) 0.008(2) 0.019(2)
C78 0.082(4) 0.066(3) 0.061(3) -0.012(3) 0.008(3) 0.028(3)
C79 0.084(4) 0.089(4) 0.043(3) -0.006(3) -0.004(3) 0.024(4)
C80 0.088(4) 0.100(5) 0.049(3) 0.004(3) -0.013(3) 0.047(4)
C81 0.067(3) 0.076(3) 0.045(3) 0.006(2) -0.007(2) 0.037(3)
C82 0.048(3) 0.078(3) 0.045(2) 0.015(2) 0.007(2) 0.039(3)
C83 0.068(3) 0.086(4) 0.064(3) 0.011(3) 0.013(3) 0.053(3)
C84 0.106(5) 0.106(5) 0.105(5) 0.025(4) 0.039(4) 0.084(5)
C85 0.109(6) 0.158(8) 0.101(5) 0.036(5) 0.036(4) 0.107(6)
C86 0.064(4) 0.167(8) 0.109(6) 0.042(5) 0.013(4) 0.073(5)
C87 0.052(3) 0.106(5) 0.092(4) 0.017(3) 0.003(3) 0.046(3)
C88 0.035(2) 0.040(2) 0.052(3) 0.0039(19) -0.0002(19) 0.0149(19)
C89 0.058(3) 0.072(3) 0.079(4) -0.023(3) -0.017(3) 0.040(3)
C90 0.065(3) 0.076(4) 0.094(4) -0.013(3) -0.008(3) 0.045(3)
C91 0.049(3) 0.054(3) 0.100(4) 0.023(3) 0.006(3) 0.026(3)
C92 0.051(3) 0.066(3) 0.068(3) 0.016(3) -0.007(2) 0.021(3)
C93 0.039(2) 0.056(3) 0.050(3) 0.008(2) 0.000(2) 0.021(2)
C94 0.044(2) 0.050(3) 0.044(2) -0.0035(19) -0.0003(19) 0.025(2)
C95 0.076(3) 0.061(3) 0.051(3) 0.001(2) 0.015(2) 0.032(3)
C96 0.092(4) 0.080(4) 0.046(3) -0.004(3) 0.012(3) 0.039(3)
C97 0.080(4) 0.067(4) 0.071(4) -0.018(3) 0.008(3) 0.035(3)
C98 0.072(3) 0.052(3) 0.075(4) -0.006(3) 0.001(3) 0.034(3)
C99 0.058(3) 0.050(3) 0.059(3) 0.001(2) -0.001(2) 0.029(2)
C100 0.060(3) 0.078(4) 0.083(4) 0.002(3) 0.003(3) 0.020(3)
Cl4 0.0996(13) 0.1035(13) 0.1138(14) 0.0052(11) -0.0279(11) 0.0306(11)
Cl5 0.0900(11) 0.0772(10) 0.1176(14) 0.0069(9) -0.0008(10) 0.0326(9)
Cl6 0.0908(11) 0.0874(11) 0.1046(12) -0.0054(9) 0.0100(9) 0.0389(9)
C101 0.190(16) 0.192(16) 0.64(5) 0.22(2) 0.13(2) 0.040(13)
Cl7 0.340(10) 0.90(3) 0.515(15) 0.158(15) 0.111(10) 0.311(14)
Cl8 0.488(12) 0.387(10) 0.499(12) 0.166(9) 0.239(10) 0.295(9)
Cl9 0.506(12) 0.298(8) 0.452(11) -0.005(7) 0.281(10) 0.132(8)
C102 0.31(3) 0.209(18) 0.51(4) -0.08(2) -0.17(2) 0.073(15)
C103 0.28(2) 0.221(19) 0.255(18) 0.015(14) -0.044(17) 0.046(12)
O10 0.320(14) 0.356(19) 0.347(17) -0.158(14) -0.084(12) 0.207(11)
C104 0.33(2) 0.37(3) 0.267(19) -0.165(18) -0.097(14) 0.206(17)
C105 0.55(4) 0.46(4) 0.43(3) -0.01(3) -0.20(3) 0.31(3)

loop_
_atom_type_symbol
_atom_type_description
_atom_type_scat_dispersion_real
_atom_type_scat_dispersion_imag
_atom_type_scat_source
C C 0.0033 0.0016 'International Tables Vol C Tables 4.2.6.8 and 6.1.1.4'
D D 0.0000 0.0000 'International Tables Vol C Tables 4.2.6.8 and 6.1.1.4'
H H 0.0000 0.0000 'International Tables Vol C Tables 4.2.6.8 and 6.1.1.4'
N N 0.0061 0.0033 'International Tables Vol C Tables 4.2.6.8 and 6.1.1.4'
O O 0.0106 0.0060 'International Tables Vol C Tables 4.2.6.8 and 6.1.1.4'
P P 0.1023 0.0942 'International Tables Vol C Tables 4.2.6.8 and 6.1.1.4'
Cl Cl 0.1484 0.1585 'International Tables Vol C Tables 4.2.6.8 and 6.1.1.4'
Pd Pd -0.9988 1.0072 'International Tables Vol C Tables 4.2.6.8 and 6.1.1.4'

loop_
_geom_angle_atom_site_label_1
_geom_angle_atom_site_label_2
_geom_angle_atom_site_label_3
_geom_angle
_geom_angle_site_symmetry_1
_geom_angle_site_symmetry_3
O4 Pd1 P1 178.28(9) . .
O4 Pd1 P2 84.93(9) . .
P1 Pd1 P2 94.06(4) . .
O4 Pd1 Cl1 91.21(9) . .
P1 Pd1 Cl1 89.88(5) . .
P2 Pd1 Cl1 174.76(5) . .
C16 P1 C10 106.5(2) . .
C16 P1 C1 100.4(2) . .
C10 P1 C1 105.3(2) . .
C16 P1 Pd1 116.79(14) . .
C10 P1 Pd1 109.34(18) . .
C1 P1 Pd1 117.45(15) . .
C22 P2 C28 108.1(2) . .
C22 P2 C2 104.9(2) . .
C28 P2 C2 103.7(2) . .
C22 P2 Pd1 109.31(15) . .
C28 P2 Pd1 115.27(17) . .
C2 P2 Pd1 114.88(16) . .
N1 C1 P1 112.6(3) . .
N1 C2 P2 107.6(3) . .
C3 N1 C2 115.1(4) . .
C3 N1 C1 115.0(3) . .
C2 N1 C1 111.6(3) . .
C4 C3 C8 119.9(4) . .
C4 C3 N1 124.2(4) . .
C8 C3 N1 115.7(4) . .
C5 C4 C3 118.5(4) . .
C5 C4 C9 119.7(4) . .
C3 C4 C9 121.7(4) . .
C6 C5 C4 120.9(5) . .
C5 C6 C7 121.1(5) . .
C8 C7 C6 119.7(6) . .
O3 C8 C7 118.9(5) . .
O3 C8 C3 121.2(5) . .
C7 C8 C3 119.8(5) . .
O2 C9 O1 126.6(4) . .
O2 C9 C4 121.5(4) . .
O1 C9 C4 111.8(4) . .
C9 O1 Pd3 120.6(3) . 13_656
C15 C10 C11 118.5(5) . .
C15 C10 P1 119.9(5) . .
C11 C10 P1 121.5(4) . .
C10 C11 C12 119.3(7) . .
C13 C12 C11 124.5(9) . .
C12 C13 C14 116.6(8) . .
C13 C14 C15 122.7(9) . .
C10 C15 C14 118.4(8) . .
C17 C16 C21 118.8(4) . .
C17 C16 P1 122.6(4) . .
C21 C16 P1 118.6(3) . .
C16 C17 C18 119.9(5) . .
C19 C18 C17 120.5(6) . .
C20 C19 C18 120.7(5) . .
C19 C20 C21 119.7(5) . .
C20 C21 C16 120.3(5) . .
C23 C22 C27 118.1(4) . .
C23 C22 P2 119.2(3) . .
C27 C22 P2 122.4(4) . .
C24 C23 C22 120.7(5) . .
C25 C24 C23 119.8(5) . .
C24 C25 C26 120.7(5) . .
C27 C26 C25 119.5(5) . .
C26 C27 C22 121.1(5) . .
C33 C28 C29 119.4(5) . .
C33 C28 P2 120.8(4) . .
C29 C28 P2 119.7(4) . .
C28 C29 C30 117.9(6) . .
C31 C30 C29 122.0(7) . .
C32 C31 C30 120.0(7) . .
C31 C32 C33 122.1(6) . .
C28 C33 C32 118.5(6) . .
O7 Pd2 P4 174.73(8) . .
O7 Pd2 P3 84.42(8) . .
P4 Pd2 P3 94.10(4) . .
O7 Pd2 Cl2 91.73(8) . .
P4 Pd2 Cl2 90.27(4) . .
P3 Pd2 Cl2 172.79(4) . .
C49 P3 C34 103.56(19) . .
C49 P3 C43 106.66(18) . .
C34 P3 C43 104.78(19) . .
C49 P3 Pd2 115.77(14) . .
C34 P3 Pd2 115.52(13) . .
C43 P3 Pd2 109.63(13) . .
C55 P4 C61 108.72(19) . .
C55 P4 C35 98.63(18) . .
C61 P4 C35 105.4(2) . .
C55 P4 Pd2 116.94(13) . .
C61 P4 Pd2 107.71(15) . .
C35 P4 Pd2 118.49(13) . .
N2 C34 P3 106.4(3) . .
N2 C35 P4 112.1(3) . .
C36 N2 C35 115.2(3) . .
C36 N2 C34 115.6(3) . .
C35 N2 C34 111.9(3) . .
C41 C36 C37 119.4(4) . .
C41 C36 N2 115.8(4) . .
C37 C36 N2 124.7(4) . .
C38 C37 C36 119.3(5) . .
C38 C37 C42 117.8(4) . .
C36 C37 C42 122.7(4) . .
C37 C38 C39 120.3(5) . .
C40 C39 C38 120.8(5) . .
C39 C40 C41 119.5(6) . .
O6 C41 C36 121.4(4) . .
O6 C41 C40 118.0(5) . .
C36 C41 C40 120.5(5) . .
O5 C42 O4 125.0(4) . .
O5 C42 C37 121.0(4) . .
O4 C42 C37 113.9(4) . .
C42 O4 Pd1 119.2(3) . .
C44 C43 C48 119.2(4) . .
C44 C43 P3 120.1(3) . .
C48 C43 P3 120.6(3) . .
C45 C44 C43 119.4(4) . .
C46 C45 C44 120.5(5) . .
C45 C46 C47 120.4(4) . .
C48 C47 C46 119.5(4) . .
C47 C48 C43 121.0(4) . .
C50 C49 C54 119.3(4) . .
C50 C49 P3 119.9(3) . .
C54 C49 P3 120.8(3) . .
C49 C50 C51 120.2(5) . .
C52 C51 C50 118.9(5) . .
C51 C52 C53 121.8(5) . .
C54 C53 C52 119.3(5) . .
C53 C54 C49 120.5(5) . .
C60 C55 C56 119.3(4) . .
C60 C55 P4 122.8(3) . .
C56 C55 P4 117.9(3) . .
C57 C56 C55 119.9(4) . .
C58 C57 C56 120.3(4) . .
C59 C58 C57 119.9(4) . .
C58 C59 C60 121.0(4) . .
C55 C60 C59 119.5(4) . .
C66 C61 C62 119.5(4) . .
C66 C61 P4 120.0(3) . .
C62 C61 P4 120.3(4) . .
C63 C62 C61 120.4(5) . .
C62 C63 C64 120.9(5) . .
C63 C64 C65 118.8(5) . .
C66 C65 C64 119.6(5) . .
C65 C66 C61 120.7(5) . .
O1 Pd3 P5 84.08(8) 13_656 .
O1 Pd3 P6 175.57(8) 13_656 .
P5 Pd3 P6 93.79(4) . .
O1 Pd3 Cl3 91.20(8) 13_656 .
P5 Pd3 Cl3 172.51(4) . .
P6 Pd3 Cl3 91.31(4) . .
C82 P5 C76 109.0(2) . .
C82 P5 C67 104.3(2) . .
C76 P5 C67 104.8(2) . .
C82 P5 Pd3 113.74(17) . .
C76 P5 Pd3 107.67(14) . .
C67 P5 Pd3 116.79(14) . .
C94 P6 C88 109.2(2) . .
C94 P6 C68 106.94(19) . .
C88 P6 C68 97.16(18) . .
C94 P6 Pd3 109.04(14) . .
C88 P6 Pd3 115.73(14) . .
C68 P6 Pd3 117.94(14) . .
N3 C67 P5 107.3(3) . .
N3 C68 P6 114.5(3) . .
C69 N3 C67 114.5(3) . .
C69 N3 C68 115.9(3) . .
C67 N3 C68 112.2(3) . .
C74 C69 C70 119.8(4) . .
C74 C69 N3 116.8(4) . .
C70 C69 N3 123.3(4) . .
C69 C70 C71 119.6(4) . .
C69 C70 C75 123.8(4) . .
C71 C70 C75 116.3(4) . .
C72 C71 C70 119.2(5) . .
C73 C72 C71 121.7(4) . .
C72 C73 C74 119.3(4) . .
O9 C74 C69 120.6(4) . .
O9 C74 C73 119.1(4) . .
C69 C74 C73 120.3(4) . .
O8 C75 O7 127.0(4) . .
O8 C75 C70 121.9(4) . .
O7 C75 C70 111.0(4) . .
C75 O7 Pd2 120.6(3) . .
C77 C76 C81 121.5(4) . .
C77 C76 P5 117.8(4) . .
C81 C76 P5 120.5(4) . .
C76 C77 C78 119.0(5) . .
C79 C78 C77 119.8(5) . .
C80 C79 C78 120.0(5) . .
C79 C80 C81 121.8(5) . .
C80 C81 C76 117.9(5) . .
C83 C82 C87 119.5(5) . .
C83 C82 P5 120.3(4) . .
C87 C82 P5 120.2(4) . .
C84 C83 C82 119.6(6) . .
C85 C84 C83 122.4(7) . .
C84 C85 C86 119.1(6) . .
C87 C86 C85 120.2(7) . .
C86 C87 C82 119.2(7) . .
C93 C88 C89 118.6(4) . .
C93 C88 P6 124.1(3) . .
C89 C88 P6 117.2(3) . .
C90 C89 C88 122.0(5) . .
C89 C90 C91 118.6(5) . .
C92 C91 C90 120.9(5) . .
C91 C92 C93 118.9(5) . .
C88 C93 C92 121.0(5) . .
C95 C94 C99 118.8(4) . .
C95 C94 P6 122.2(4) . .
C99 C94 P6 119.0(3) . .
C94 C95 C96 120.4(5) . .
C97 C96 C95 120.5(5) . .
C98 C97 C96 119.8(5) . .
C97 C98 C99 120.8(5) . .
C98 C99 C94 119.7(5) . .
Cl4 C100 Cl6 111.0(4) . .
Cl4 C100 Cl5 110.2(3) . .
Cl6 C100 Cl5 109.9(3) . .
Cl9 C101 Cl8 125(2) . .
Cl9 C101 Cl7 102.5(13) . .
Cl8 C101 Cl7 109.5(13) . .
C102 C103 O10 160(2) . .
C103 O10 C104 167.7(18) . .
C105 C104 O10 156(2) . .

loop_
_geom_bond_atom_site_label_1
_geom_bond_atom_site_label_2
_geom_bond_distance
_geom_bond_site_symmetry_2
Pd1 O4 2.067(3) .
Pd1 P1 2.2292(12) .
Pd1 P2 2.2439(12) .
Pd1 Cl1 2.3311(13) .
P1 C16 1.809(5) .
P1 C10 1.817(5) .
P1 C1 1.835(4) .
P2 C22 1.802(5) .
P2 C28 1.816(5) .
P2 C2 1.826(4) .
C1 N1 1.463(6) .
C2 N1 1.456(6) .
N1 C3 1.439(5) .
C3 C4 1.408(6) .
C3 C8 1.416(7) .
C4 C5 1.400(6) .
C4 C9 1.496(6) .
C5 C6 1.359(8) .
C6 C7 1.401(9) .
C7 C8 1.370(8) .
C8 O3 1.337(6) .
C9 O2 1.232(6) .
C9 O1 1.281(5) .
O1 Pd3 2.074(3) 13_656
C10 C15 1.354(8) .
C10 C11 1.378(8) .
C11 C12 1.407(10) .
C12 C13 1.281(12) .
C13 C14 1.365(13) .
C14 C15 1.427(10) .
C16 C17 1.369(7) .
C16 C21 1.421(6) .
C17 C18 1.401(7) .
C18 C19 1.374(8) .
C19 C20 1.363(8) .
C20 C21 1.389(7) .
C22 C23 1.394(6) .
C22 C27 1.397(6) .
C23 C24 1.381(7) .
C24 C25 1.371(8) .
C25 C26 1.381(8) .
C26 C27 1.373(7) .
C28 C33 1.364(7) .
C28 C29 1.394(7) .
C29 C30 1.421(9) .
C30 C31 1.317(10) .
C31 C32 1.315(9) .
C32 C33 1.420(8) .
Pd2 O7 2.059(3) .
Pd2 P4 2.2326(11) .
Pd2 P3 2.2419(11) .
Pd2 Cl2 2.3463(11) .
P3 C49 1.803(4) .
P3 C34 1.815(4) .
P3 C43 1.825(4) .
P4 C55 1.813(4) .
P4 C61 1.820(4) .
P4 C35 1.848(4) .
C34 N2 1.478(5) .
C35 N2 1.473(5) .
N2 C36 1.450(5) .
C36 C41 1.387(6) .
C36 C37 1.399(6) .
C37 C38 1.380(6) .
C37 C42 1.506(6) .
C38 C39 1.391(8) .
C39 C40 1.356(9) .
C40 C41 1.395(7) .
C41 O6 1.342(6) .
C42 O5 1.230(5) .
C42 O4 1.283(5) .
C43 C44 1.390(6) .
C43 C48 1.391(6) .
C44 C45 1.382(6) .
C45 C46 1.362(7) .
C46 C47 1.391(7) .
C47 C48 1.355(6) .
C49 C50 1.392(6) .
C49 C54 1.398(6) .
C50 C51 1.399(6) .
C51 C52 1.363(7) .
C52 C53 1.390(7) .
C53 C54 1.365(6) .
C55 C60 1.385(6) .
C55 C56 1.392(6) .
C56 C57 1.390(6) .
C57 C58 1.368(6) .
C58 C59 1.364(6) .
C59 C60 1.389(6) .
C61 C66 1.381(6) .
C61 C62 1.386(6) .
C62 C63 1.364(7) .
C63 C64 1.384(8) .
C64 C65 1.409(9) .
C65 C66 1.375(7) .
Pd3 O1 2.074(3) 13_656
Pd3 P5 2.2293(11) .
Pd3 P6 2.2344(11) .
Pd3 Cl3 2.3402(11) .
P5 C82 1.817(5) .
P5 C76 1.822(4) .
P5 C67 1.835(4) .
P6 C94 1.817(4) .
P6 C88 1.825(4) .
P6 C68 1.828(4) .
C67 N3 1.453(5) .
C68 N3 1.478(5) .
N3 C69 1.440(5) .
C69 C74 1.382(6) .
C69 C70 1.400(6) .
C70 C71 1.407(6) .
C70 C75 1.506(6) .
C71 C72 1.387(7) .
C72 C73 1.362(7) .
C73 C74 1.412(6) .
C74 O9 1.363(5) .
C75 O8 1.225(5) .
C75 O7 1.299(5) .
C76 C77 1.366(6) .
C76 C81 1.401(6) .
C77 C78 1.408(7) .
C78 C79 1.400(8) .
C79 C80 1.343(8) .
C80 C81 1.401(7) .
C82 C83 1.388(7) .
C82 C87 1.394(7) .
C83 C84 1.370(7) .
C84 C85 1.341(10) .
C85 C86 1.398(11) .
C86 C87 1.392(9) .
C88 C93 1.363(6) .
C88 C89 1.387(6) .
C89 C90 1.358(7) .
C90 C91 1.384(8) .
C91 C92 1.376(7) .
C92 C93 1.387(7) .
C94 C95 1.374(6) .
C94 C99 1.390(6) .
C95 C96 1.377(7) .
C96 C97 1.367(8) .
C97 C98 1.353(7) .
C98 C99 1.384(6) .
C100 Cl4 1.752(6) .
C100 Cl6 1.753(6) .
C100 Cl5 1.761(6) .
C101 Cl9 1.480(16) .
C101 Cl8 1.505(19) .
C101 Cl7 1.70(2) .
C102 C103 1.494(8) .
C103 O10 1.515(7) .
O10 C104 1.517(8) .
C104 C105 1.503(8) .

loop_
_geom_hbond_atom_site_label_D
_geom_hbond_atom_site_label_H
_geom_hbond_atom_site_label_A
_geom_hbond_distance_DH
_geom_hbond_distance_HA
_geom_hbond_distance_DA
_geom_hbond_angle_DHA
O3 H3 N1 0.84 2.26 2.738(5) 116.5
O6 H6A N2 0.84 2.29 2.722(5) 112.0
O9 H9 N3 0.84 2.28 2.727(4) 113.9

loop_
_geom_torsion_atom_site_label_1
_geom_torsion_atom_site_label_2
_geom_torsion_atom_site_label_3
_geom_torsion_atom_site_label_4
_geom_torsion
_geom_torsion_site_symmetry_1
_geom_torsion_site_symmetry_4
P2 Pd1 P1 C16 138.89(17) . .
Cl1 Pd1 P1 C16 -37.66(17) . .
P2 Pd1 P1 C10 -100.22(18) . .
Cl1 Pd1 P1 C10 83.23(18) . .
P2 Pd1 P1 C1 19.56(17) . .
Cl1 Pd1 P1 C1 -156.99(17) . .
O4 Pd1 P2 C22 36.68(17) . .
P1 Pd1 P2 C22 -144.72(15) . .
O4 Pd1 P2 C28 -85.31(19) . .
P1 Pd1 P2 C28 93.29(17) . .
O4 Pd1 P2 C2 154.24(18) . .
P1 Pd1 P2 C2 -27.17(16) . .
C16 P1 C1 N1 -170.2(3) . .
C10 P1 C1 N1 79.4(4) . .
Pd1 P1 C1 N1 -42.5(3) . .
C22 P2 C2 N1 179.7(3) . .
C28 P2 C2 N1 -66.9(3) . .
Pd1 P2 C2 N1 59.7(3) . .
P2 C2 N1 C3 138.1(3) . .
P2 C2 N1 C1 -88.5(4) . .
P1 C1 N1 C3 -147.1(3) . .
P1 C1 N1 C2 79.5(4) . .
C2 N1 C3 C4 48.1(6) . .
C1 N1 C3 C4 -83.7(6) . .
C2 N1 C3 C8 -126.1(5) . .
C1 N1 C3 C8 102.1(5) . .
C8 C3 C4 C5 -2.6(8) . .
N1 C3 C4 C5 -176.5(5) . .
C8 C3 C4 C9 -177.8(5) . .
N1 C3 C4 C9 8.3(7) . .
C3 C4 C5 C6 -0.8(9) . .
C9 C4 C5 C6 174.4(6) . .
C4 C5 C6 C7 1.2(11) . .
C5 C6 C7 C8 1.9(12) . .
C6 C7 C8 O3 177.3(6) . .
C6 C7 C8 C3 -5.3(11) . .
C4 C3 C8 O3 -176.9(5) . .
N1 C3 C8 O3 -2.5(8) . .
C4 C3 C8 C7 5.7(9) . .
N1 C3 C8 C7 -179.9(6) . .
C5 C4 C9 O2 53.3(7) . .
C3 C4 C9 O2 -131.6(5) . .
C5 C4 C9 O1 -123.8(5) . .
C3 C4 C9 O1 51.3(6) . .
O2 C9 O1 Pd3 -8.4(6) . 13_656
C4 C9 O1 Pd3 168.5(3) . 13_656
C16 P1 C10 C15 115.7(5) . .
C1 P1 C10 C15 -138.3(5) . .
Pd1 P1 C10 C15 -11.3(6) . .
C16 P1 C10 C11 -67.7(6) . .
C1 P1 C10 C11 38.3(6) . .
Pd1 P1 C10 C11 165.3(5) . .
C15 C10 C11 C12 0.0(10) . .
P1 C10 C11 C12 -176.7(6) . .
C10 C11 C12 C13 0.8(15) . .
C11 C12 C13 C14 -2.0(19) . .
C12 C13 C14 C15 2.4(19) . .
C11 C10 C15 C14 0.5(11) . .
P1 C10 C15 C14 177.2(6) . .
C13 C14 C15 C10 -1.7(15) . .
C10 P1 C16 C17 -15.9(5) . .
C1 P1 C16 C17 -125.3(4) . .
Pd1 P1 C16 C17 106.5(4) . .
C10 P1 C16 C21 162.9(4) . .
C1 P1 C16 C21 53.4(4) . .
Pd1 P1 C16 C21 -74.7(4) . .
C21 C16 C17 C18 -1.3(7) . .
P1 C16 C17 C18 177.4(4) . .
C16 C17 C18 C19 -1.4(8) . .
C17 C18 C19 C20 2.7(9) . .
C18 C19 C20 C21 -1.1(8) . .
C19 C20 C21 C16 -1.7(7) . .
C17 C16 C21 C20 2.9(7) . .
P1 C16 C21 C20 -175.9(4) . .
C28 P2 C22 C23 -165.8(3) . .
C2 P2 C22 C23 -55.7(4) . .
Pd1 P2 C22 C23 68.0(4) . .
C28 P2 C22 C27 20.2(5) . .
C2 P2 C22 C27 130.3(4) . .
Pd1 P2 C22 C27 -106.0(4) . .
C27 C22 C23 C24 -2.4(7) . .
P2 C22 C23 C24 -176.7(3) . .
C22 C23 C24 C25 0.7(7) . .
C23 C24 C25 C26 0.7(8) . .
C24 C25 C26 C27 -0.4(9) . .
C25 C26 C27 C22 -1.4(9) . .
C23 C22 C27 C26 2.8(8) . .
P2 C22 C27 C26 176.8(4) . .
C22 P2 C28 C33 -118.2(5) . .
C2 P2 C28 C33 130.8(5) . .
Pd1 P2 C28 C33 4.4(5) . .
C22 P2 C28 C29 62.5(5) . .
C2 P2 C28 C29 -48.5(5) . .
Pd1 P2 C28 C29 -174.9(5) . .
C33 C28 C29 C30 -2.1(10) . .
P2 C28 C29 C30 177.2(6) . .
C28 C29 C30 C31 1.7(14) . .
C29 C30 C31 C32 0.7(16) . .
C30 C31 C32 C33 -2.7(15) . .
C29 C28 C33 C32 0.3(9) . .
P2 C28 C33 C32 -179.0(5) . .
C31 C32 C33 C28 2.2(12) . .
O7 Pd2 P3 C49 79.78(16) . .
P4 Pd2 P3 C49 -95.15(15) . .
O7 Pd2 P3 C34 -158.96(17) . .
P4 Pd2 P3 C34 26.11(15) . .
O7 Pd2 P3 C43 -40.90(16) . .
P4 Pd2 P3 C43 144.17(14) . .
P3 Pd2 P4 C55 -133.71(15) . .
Cl2 Pd2 P4 C55 40.54(15) . .
P3 Pd2 P4 C61 103.59(15) . .
Cl2 Pd2 P4 C61 -82.16(15) . .
P3 Pd2 P4 C35 -15.85(16) . .
Cl2 Pd2 P4 C35 158.40(16) . .
C49 P3 C34 N2 67.2(3) . .
C43 P3 C34 N2 178.8(2) . .
Pd2 P3 C34 N2 -60.5(3) . .
C55 P4 C35 N2 165.0(3) . .
C61 P4 C35 N2 -82.7(3) . .
Pd2 P4 C35 N2 37.9(3) . .
P4 C35 N2 C36 147.3(3) . .
P4 C35 N2 C34 -77.9(4) . .
P3 C34 N2 C36 -135.1(3) . .
P3 C34 N2 C35 90.2(3) . .
C35 N2 C36 C41 -98.4(5) . .
C34 N2 C36 C41 128.5(4) . .
C35 N2 C36 C37 85.2(5) . .
C34 N2 C36 C37 -47.9(5) . .
C41 C36 C37 C38 -0.3(7) . .
N2 C36 C37 C38 176.0(4) . .
C41 C36 C37 C42 175.2(4) . .
N2 C36 C37 C42 -8.5(7) . .
C36 C37 C38 C39 2.4(8) . .
C42 C37 C38 C39 -173.4(5) . .
C37 C38 C39 C40 -2.3(9) . .
C38 C39 C40 C41 0.2(10) . .
C37 C36 C41 O6 177.8(5) . .
N2 C36 C41 O6 1.2(7) . .
C37 C36 C41 C40 -1.8(7) . .
N2 C36 C41 C40 -178.5(5) . .
C39 C40 C41 O6 -177.8(6) . .
C39 C40 C41 C36 1.9(9) . .
C38 C37 C42 O5 -42.2(6) . .
C36 C37 C42 O5 142.3(4) . .
C38 C37 C42 O4 134.7(4) . .
C36 C37 C42 O4 -40.9(6) . .
O5 C42 O4 Pd1 8.4(6) . .
C37 C42 O4 Pd1 -168.3(3) . .
P2 Pd1 O4 C42 94.4(3) . .
Cl1 Pd1 O4 C42 -89.1(3) . .
C49 P3 C43 C44 155.0(3) . .
C34 P3 C43 C44 45.6(4) . .
Pd2 P3 C43 C44 -79.0(4) . .
C49 P3 C43 C48 -28.5(4) . .
C34 P3 C43 C48 -137.9(3) . .
Pd2 P3 C43 C48 97.6(3) . .
C48 C43 C44 C45 0.0(6) . .
P3 C43 C44 C45 176.6(3) . .
C43 C44 C45 C46 -0.5(7) . .
C44 C45 C46 C47 0.0(7) . .
C45 C46 C47 C48 1.1(7) . .
C46 C47 C48 C43 -1.7(7) . .
C44 C43 C48 C47 1.1(6) . .
P3 C43 C48 C47 -175.4(3) . .
C34 P3 C49 C50 50.1(4) . .
C43 P3 C49 C50 -60.2(4) . .
Pd2 P3 C49 C50 177.6(3) . .
C34 P3 C49 C54 -129.2(4) . .
C43 P3 C49 C54 120.6(4) . .
Pd2 P3 C49 C54 -1.7(4) . .
C54 C49 C50 C51 1.2(7) . .
P3 C49 C50 C51 -178.1(4) . .
C49 C50 C51 C52 -0.1(7) . .
C50 C51 C52 C53 -0.9(8) . .
C51 C52 C53 C54 0.8(9) . .
C52 C53 C54 C49 0.3(8) . .
C50 C49 C54 C53 -1.3(7) . .
P3 C49 C54 C53 178.0(4) . .
C61 P4 C55 C60 6.6(4) . .
C35 P4 C55 C60 116.3(4) . .
Pd2 P4 C55 C60 -115.5(3) . .
C61 P4 C55 C56 -171.0(3) . .
C35 P4 C55 C56 -61.4(4) . .
Pd2 P4 C55 C56 66.8(4) . .
C60 C55 C56 C57 -1.2(7) . .
P4 C55 C56 C57 176.6(4) . .
C55 C56 C57 C58 -0.8(7) . .
C56 C57 C58 C59 2.3(7) . .
C57 C58 C59 C60 -1.8(7) . .
C56 C55 C60 C59 1.6(6) . .
P4 C55 C60 C59 -176.0(3) . .
C58 C59 C60 C55 -0.2(7) . .
C55 P4 C61 C66 -121.2(4) . .
C35 P4 C61 C66 133.9(4) . .
Pd2 P4 C61 C66 6.4(4) . .
C55 P4 C61 C62 63.8(4) . .
C35 P4 C61 C62 -41.2(4) . .
Pd2 P4 C61 C62 -168.6(3) . .
C66 C61 C62 C63 -1.6(7) . .
P4 C61 C62 C63 173.5(4) . .
C61 C62 C63 C64 -0.5(8) . .
C62 C63 C64 C65 2.7(8) . .
C63 C64 C65 C66 -2.9(8) . .
C64 C65 C66 C61 0.8(7) . .
C62 C61 C66 C65 1.4(7) . .
P4 C61 C66 C65 -173.7(4) . .
O1 Pd3 P5 C82 -79.83(17) 13_656 .
P6 Pd3 P5 C82 96.26(15) . .
O1 Pd3 P5 C76 41.10(18) 13_656 .
P6 Pd3 P5 C76 -142.81(16) . .
O1 Pd3 P5 C67 158.51(18) 13_656 .
P6 Pd3 P5 C67 -25.39(17) . .
P5 Pd3 P6 C94 -105.76(15) . .
Cl3 Pd3 P6 C94 79.73(15) . .
P5 Pd3 P6 C88 130.73(15) . .
Cl3 Pd3 P6 C88 -43.78(16) . .
P5 Pd3 P6 C68 16.38(16) . .
Cl3 Pd3 P6 C68 -158.13(16) . .
C82 P5 C67 N3 -67.8(3) . .
C76 P5 C67 N3 177.7(3) . .
Pd3 P5 C67 N3 58.7(3) . .
C94 P6 C68 N3 84.3(3) . .
C88 P6 C68 N3 -163.0(3) . .
Pd3 P6 C68 N3 -38.9(3) . .
P5 C67 N3 C69 139.2(3) . .
P5 C67 N3 C68 -86.0(3) . .
P6 C68 N3 C69 -148.8(3) . .
P6 C68 N3 C67 77.1(4) . .
C67 N3 C69 C74 -127.7(4) . .
C68 N3 C69 C74 99.3(4) . .
C67 N3 C69 C70 48.6(5) . .
C68 N3 C69 C70 -84.4(5) . .
C74 C69 C70 C71 1.0(6) . .
N3 C69 C70 C71 -175.2(4) . .
C74 C69 C70 C75 -173.2(4) . .
N3 C69 C70 C75 10.7(6) . .
C69 C70 C71 C72 -3.0(7) . .
C75 C70 C71 C72 171.6(4) . .
C70 C71 C72 C73 2.3(7) . .
C71 C72 C73 C74 0.5(8) . .
C70 C69 C74 O9 -177.8(4) . .
N3 C69 C74 O9 -1.5(6) . .
C70 C69 C74 C73 1.8(7) . .
N3 C69 C74 C73 178.2(4) . .
C72 C73 C74 O9 177.1(4) . .
C72 C73 C74 C69 -2.5(7) . .
C69 C70 C75 O8 -138.2(5) . .
C71 C70 C75 O8 47.5(6) . .
C69 C70 C75 O7 45.0(5) . .
C71 C70 C75 O7 -129.3(4) . .
O8 C75 O7 Pd2 -8.1(6) . .
C70 C75 O7 Pd2 168.6(2) . .
P3 Pd2 O7 C75 -100.4(3) . .
Cl2 Pd2 O7 C75 85.7(3) . .
C82 P5 C76 C77 -166.7(4) . .
C67 P5 C76 C77 -55.5(4) . .
Pd3 P5 C76 C77 69.4(4) . .
C82 P5 C76 C81 19.2(4) . .
C67 P5 C76 C81 130.4(4) . .
Pd3 P5 C76 C81 -104.6(4) . .
C81 C76 C77 C78 -1.4(7) . .
P5 C76 C77 C78 -175.4(4) . .
C76 C77 C78 C79 0.8(8) . .
C77 C78 C79 C80 0.0(9) . .
C78 C79 C80 C81 -0.2(9) . .
C79 C80 C81 C76 -0.3(9) . .
C77 C76 C81 C80 1.1(7) . .
P5 C76 C81 C80 175.0(4) . .
C76 P5 C82 C83 -119.2(4) . .
C67 P5 C82 C83 129.3(4) . .
Pd3 P5 C82 C83 1.0(4) . .
C76 P5 C82 C87 60.7(4) . .
C67 P5 C82 C87 -50.8(4) . .
Pd3 P5 C82 C87 -179.1(3) . .
C87 C82 C83 C84 0.8(7) . .
P5 C82 C83 C84 -179.4(4) . .
C82 C83 C84 C85 -0.5(9) . .
C83 C84 C85 C86 0.6(11) . .
C84 C85 C86 C87 -1.0(11) . .
C85 C86 C87 C82 1.2(10) . .
C83 C82 C87 C86 -1.1(8) . .
P5 C82 C87 C86 179.0(4) . .
C94 P6 C88 C93 13.7(4) . .
C68 P6 C88 C93 -97.1(4) . .
Pd3 P6 C88 C93 137.1(3) . .
C94 P6 C88 C89 -171.7(4) . .
C68 P6 C88 C89 77.5(4) . .
Pd3 P6 C88 C89 -48.3(4) . .
C93 C88 C89 C90 1.8(8) . .
P6 C88 C89 C90 -173.1(4) . .
C88 C89 C90 C91 0.2(9) . .
C89 C90 C91 C92 -1.5(8) . .
C90 C91 C92 C93 0.9(8) . .
C89 C88 C93 C92 -2.4(7) . .
P6 C88 C93 C92 172.1(3) . .
C91 C92 C93 C88 1.1(7) . .
C88 P6 C94 C95 -68.7(4) . .
C68 P6 C94 C95 35.5(4) . .
Pd3 P6 C94 C95 164.0(4) . .
C88 P6 C94 C99 109.4(4) . .
C68 P6 C94 C99 -146.5(3) . .
Pd3 P6 C94 C99 -17.9(4) . .
C99 C94 C95 C96 -0.4(7) . .
P6 C94 C95 C96 177.7(4) . .
C94 C95 C96 C97 0.1(9) . .
C95 C96 C97 C98 0.4(9) . .
C96 C97 C98 C99 -0.6(9) . .
C97 C98 C99 C94 0.3(8) . .
C95 C94 C99 C98 0.2(7) . .
P6 C94 C99 C98 -178.0(4) . .
C102 C103 O10 C104 -115(9) . .
C103 O10 C104 C105 86(11) . .
